data_7206776
loop_
_publ_author_name
'Katkova, Marina A.'
'Pushkarev, Anatoly P.'
'Balashova, Tatyana V.'
'Konev, Alexey N.'
'Fukin, Georgy K.'
'Ketkov, Sergey Yu.'
'Bochkarev, Mikhail N.'

_publ_section_title
;
 Near-infrared electroluminescent lanthanide [Pr(iii), Nd(iii), Ho(iii),
 Er(iii), Tm(iii), and Yb(iii)] N,O-chelated complexes for organic
 light-emitting devices
;
_journal_issue 41
_journal_name_full 'Journal of Materials Chemistry'
_journal_page_first 16611
_journal_paper_doi 10.1039/c1jm13023d
_journal_volume 21
_journal_year 2011
_chemical_formula_sum 'C78 H48 N6 O12 Pr2'
_chemical_formula_weight 1543.04
_chemical_name_systematic
;
?
;
_space_group_IT_number 2
_symmetry_cell_setting triclinic
_symmetry_space_group_name_Hall '-P 1'
_symmetry_space_group_name_H-M 'P -1'
_atom_sites_solution_hydrogens geom
_atom_sites_solution_primary direct
_atom_sites_solution_secondary difmap
_audit_creation_method SHELXL-97
_cell_angle_alpha 87.544(2)
_cell_angle_beta 76.692(2)
_cell_angle_gamma 78.457(2)
_cell_formula_units_Z 1
_cell_length_a 10.9144(9)
_cell_length_b 12.0768(10)
_cell_length_c 12.3039(10)
_cell_measurement_reflns_used 900
_cell_measurement_temperature 114(2)
_cell_measurement_theta_max 30
_cell_measurement_theta_min 2
_cell_volume 1546.3(2)
_computing_cell_refinement 'Bruker SMART'
_computing_data_collection 'Bruker SMART'
_computing_data_reduction 'Bruker SHELXTL'
_computing_molecular_graphics 'Bruker SHELXTL'
_computing_publication_material 'Bruker SHELXTL'
_computing_structure_refinement 'SHELXL-97 (Sheldrick, 1997)'
_computing_structure_solution 'SHELXS-97 (Sheldrick, 1990)'
_diffrn_ambient_temperature 114(2)
_diffrn_measured_fraction_theta_full 0.988
_diffrn_measured_fraction_theta_max 0.988
_diffrn_measurement_device_type 'CCD area detector'
_diffrn_measurement_method 'phi and omega scans'
_diffrn_radiation_monochromator graphite
_diffrn_radiation_source 'fine-focus sealed tube'
_diffrn_radiation_type MoK\a
_diffrn_radiation_wavelength 0.71073
_diffrn_reflns_av_R_equivalents 0.0206
_diffrn_reflns_av_sigmaI/netI 0.0408
_diffrn_reflns_limit_h_max 13
_diffrn_reflns_limit_h_min -11
_diffrn_reflns_limit_k_max 14
_diffrn_reflns_limit_k_min -14
_diffrn_reflns_limit_l_max 14
_diffrn_reflns_limit_l_min -15
_diffrn_reflns_number 9228
_diffrn_reflns_theta_full 26.00
_diffrn_reflns_theta_max 26.00
_diffrn_reflns_theta_min 2.28
_exptl_absorpt_coefficient_mu 1.632
_exptl_absorpt_correction_T_max 0.8943
_exptl_absorpt_correction_T_min 0.6150
_exptl_absorpt_correction_type multi-scan
_exptl_absorpt_process_details 'SADABS (Sheldrick, 1998)'
_exptl_crystal_colour yellow
_exptl_crystal_density_diffrn 1.657
_exptl_crystal_density_method 'not measured'
_exptl_crystal_description prism
_exptl_crystal_F_000 772
_exptl_crystal_size_max 0.33
_exptl_crystal_size_mid 0.11
_exptl_crystal_size_min 0.07
_refine_diff_density_max 1.196
_refine_diff_density_min -0.594
_refine_diff_density_rms 0.090
_refine_ls_extinction_method none
_refine_ls_goodness_of_fit_ref 1.023
_refine_ls_hydrogen_treatment constr
_refine_ls_matrix_type full
_refine_ls_number_parameters 442
_refine_ls_number_reflns 5983
_refine_ls_number_restraints 0
_refine_ls_restrained_S_all 1.023
_refine_ls_R_factor_all 0.0382
_refine_ls_R_factor_gt 0.0302
_refine_ls_shift/su_max 0.000
_refine_ls_shift/su_mean 0.000
_refine_ls_structure_factor_coef Fsqd
_refine_ls_weighting_details 'calc w=1/[\s^2^(Fo^2^)+(0.0378P)^2^+0.0000P] where P=(Fo^2^+2Fc^2^)/3'
_refine_ls_weighting_scheme calc
_refine_ls_wR_factor_gt 0.0676
_refine_ls_wR_factor_ref 0.0697
_reflns_number_gt 5213
_reflns_number_total 5983
_reflns_threshold_expression >2sigma(I)
_cod_data_source_file c1jm13023d.txt
_cod_data_source_block proonm
_cod_depositor_comments
;
The following automatic conversions were performed:

'_symmetry_cell_setting' value 'Triclinic' changed to 'triclinic'
according to /home/saulius/struct/CIF-dictionaries/cif_core.dic
dictionary named 'cif_core.dic' version 2.4.1 from 2010-06-29.

Automatic conversion script
Id: cif_fix_values 1715 2011-07-08 13:25:40Z adriana 
;
_cod_original_sg_symbol_H-M P-1
_cod_database_code 7206776

loop_
_symmetry_equiv_pos_as_xyz
'x, y, z'
'-x, -y, -z'

loop_
_atom_site_label
_atom_site_type_symbol
_atom_site_fract_x
_atom_site_fract_y
_atom_site_fract_z
_atom_site_U_iso_or_equiv
_atom_site_adp_type
_atom_site_occupancy
_atom_site_symmetry_multiplicity
_atom_site_calc_flag
_atom_site_refinement_flags
Pr1 Pr 0.160155(13) 0.039847(11) 0.404801(11) 0.02569(4) Uani 1 1 d .
O1 O 0.21544(16) 0.20809(14) 0.42336(14) 0.0329(4) Uani 1 1 d .
O2 O 0.41500(16) 0.05909(14) 0.66629(14) 0.0310(4) Uani 1 1 d .
O3 O 0.27620(17) -0.13145(15) 0.34054(15) 0.0362(5) Uani 1 1 d .
O4 O 0.34118(17) -0.01208(15) 0.01031(14) 0.0347(4) Uani 1 1 d .
O5 O -0.01641(16) -0.05707(14) 0.41364(13) 0.0297(4) Uani 1 1 d .
O6 O -0.10913(16) 0.17015(15) 0.16320(14) 0.0331(4) Uani 1 1 d .
N1 N 0.31501(19) 0.01722(17) 0.53802(17) 0.0270(5) Uani 1 1 d .
N2 N 0.26140(19) 0.04674(18) 0.18833(17) 0.0288(5) Uani 1 1 d .
N3 N -0.02350(18) 0.15597(17) 0.31382(17) 0.0276(5) Uani 1 1 d .
C1 C 0.2734(2) 0.2668(2) 0.4767(2) 0.0292(6) Uani 1 1 d .
C2 C 0.2683(3) 0.3828(2) 0.4564(2) 0.0347(6) Uani 1 1 d .
H2A H 0.2228 0.4189 0.4033 0.042 Uiso 1 1 calc R
C3 C 0.3273(3) 0.4449(2) 0.5112(2) 0.0388(7) Uani 1 1 d .
H3A H 0.3223 0.5230 0.4949 0.047 Uiso 1 1 calc R
C4 C 0.3940(3) 0.3963(2) 0.5898(2) 0.0351(6) Uani 1 1 d .
H4A H 0.4342 0.4404 0.6278 0.042 Uiso 1 1 calc R
C5 C 0.4009(2) 0.2825(2) 0.6120(2) 0.0321(6) Uani 1 1 d .
H5A H 0.4468 0.2481 0.6656 0.039 Uiso 1 1 calc R
C6 C 0.3413(2) 0.2164(2) 0.5569(2) 0.0274(6) Uani 1 1 d .
C7 C 0.3535(2) 0.0966(2) 0.58259(19) 0.0253(5) Uani 1 1 d .
C8 C 0.4136(2) -0.0549(2) 0.6749(2) 0.0288(6) Uani 1 1 d .
C9 C 0.3532(2) -0.0827(2) 0.5965(2) 0.0265(6) Uani 1 1 d .
C10 C 0.3388(2) -0.1918(2) 0.5863(2) 0.0303(6) Uani 1 1 d .
H10A H 0.2971 -0.2120 0.5325 0.036 Uiso 1 1 calc R
C11 C 0.3874(2) -0.2711(2) 0.6577(2) 0.0335(6) Uani 1 1 d .
H11A H 0.3792 -0.3475 0.6526 0.040 Uiso 1 1 calc R
C12 C 0.4484(2) -0.2413(2) 0.7373(2) 0.0341(6) Uani 1 1 d .
H12A H 0.4803 -0.2978 0.7856 0.041 Uiso 1 1 calc R
C13 C 0.4635(2) -0.1308(2) 0.7473(2) 0.0341(6) Uani 1 1 d .
H13A H 0.5053 -0.1093 0.8005 0.041 Uiso 1 1 calc R
C14 C 0.3024(2) -0.1999(2) 0.2543(2) 0.0321(6) Uani 1 1 d .
C15 C 0.3235(3) -0.3175(2) 0.2704(2) 0.0396(7) Uani 1 1 d .
H15A H 0.3197 -0.3463 0.3439 0.047 Uiso 1 1 calc R
C16 C 0.3495(3) -0.3920(2) 0.1827(3) 0.0439(7) Uani 1 1 d .
H16A H 0.3639 -0.4710 0.1963 0.053 Uiso 1 1 calc R
C17 C 0.3548(3) -0.3518(2) 0.0738(3) 0.0449(8) Uani 1 1 d .
H17A H 0.3703 -0.4028 0.0132 0.054 Uiso 1 1 calc R
C18 C 0.3371(3) -0.2369(2) 0.0562(2) 0.0365(7) Uani 1 1 d .
H18A H 0.3422 -0.2092 -0.0178 0.044 Uiso 1 1 calc R
C19 C 0.3119(2) -0.1602(2) 0.1437(2) 0.0317(6) Uani 1 1 d .
C20 C 0.3012(2) -0.0402(2) 0.1208(2) 0.0266(6) Uani 1 1 d .
C21 C 0.3259(2) 0.1043(2) 0.0101(2) 0.0316(6) Uani 1 1 d .
C22 C 0.2764(2) 0.1409(2) 0.1197(2) 0.0287(6) Uani 1 1 d .
C23 C 0.2541(2) 0.2564(2) 0.1443(2) 0.0334(6) Uani 1 1 d .
H23A H 0.2215 0.2842 0.2185 0.040 Uiso 1 1 calc R
C24 C 0.2820(3) 0.3281(2) 0.0549(2) 0.0376(7) Uani 1 1 d .
H24A H 0.2668 0.4071 0.0681 0.045 Uiso 1 1 calc R
C25 C 0.3316(3) 0.2876(2) -0.0535(2) 0.0393(7) Uani 1 1 d .
H25A H 0.3500 0.3398 -0.1121 0.047 Uiso 1 1 calc R
C26 C 0.3549(3) 0.1746(2) -0.0786(2) 0.0375(7) Uani 1 1 d .
H26A H 0.3889 0.1469 -0.1527 0.045 Uiso 1 1 calc R
C27 C -0.0270(2) -0.0942(2) 0.3158(2) 0.0277(6) Uani 1 1 d .
C28 C -0.0103(3) -0.2103(2) 0.2954(2) 0.0349(6) Uani 1 1 d .
H28A H 0.0074 -0.2629 0.3521 0.042 Uiso 1 1 calc R
C29 C -0.0194(3) -0.2495(2) 0.1940(2) 0.0392(7) Uani 1 1 d .
H29A H -0.0035 -0.3285 0.1805 0.047 Uiso 1 1 calc R
C30 C -0.0515(3) -0.1738(2) 0.1117(2) 0.0376(7) Uani 1 1 d .
H30A H -0.0613 -0.2011 0.0436 0.045 Uiso 1 1 calc R
C31 C -0.0689(2) -0.0605(2) 0.1293(2) 0.0358(7) Uani 1 1 d .
H31A H -0.0920 -0.0092 0.0734 0.043 Uiso 1 1 calc R
C32 C -0.0531(2) -0.0181(2) 0.2299(2) 0.0266(6) Uani 1 1 d .
C33 C -0.0612(2) 0.1019(2) 0.2414(2) 0.0295(6) Uani 1 1 d .
C34 C -0.1015(2) 0.2772(2) 0.1908(2) 0.0332(6) Uani 1 1 d .
C35 C -0.0504(2) 0.2701(2) 0.2839(2) 0.0294(6) Uani 1 1 d .
C36 C -0.0364(2) 0.3672(2) 0.3330(2) 0.0364(7) Uani 1 1 d .
H36A H -0.0045 0.3638 0.3989 0.044 Uiso 1 1 calc R
C37 C -0.0707(3) 0.4680(2) 0.2815(3) 0.0430(7) Uani 1 1 d .
H37A H -0.0617 0.5359 0.3123 0.052 Uiso 1 1 calc R
C38 C -0.1186(3) 0.4733(2) 0.1849(3) 0.0465(8) Uani 1 1 d .
H38A H -0.1406 0.5447 0.1515 0.056 Uiso 1 1 calc R
C39 C -0.1349(3) 0.3777(3) 0.1366(3) 0.0442(7) Uani 1 1 d .
H39A H -0.1668 0.3807 0.0707 0.053 Uiso 1 1 calc R

loop_
_atom_site_aniso_label
_atom_site_aniso_U_11
_atom_site_aniso_U_22
_atom_site_aniso_U_33
_atom_site_aniso_U_23
_atom_site_aniso_U_13
_atom_site_aniso_U_12
Pr1 0.03064(7) 0.03023(7) 0.02003(7) 0.00242(5) -0.00768(5) -0.01316(5)
O1 0.0411(9) 0.0341(9) 0.0298(9) 0.0048(7) -0.0134(8) -0.0166(8)
O2 0.0363(9) 0.0331(9) 0.0281(9) 0.0023(7) -0.0134(7) -0.0102(8)
O3 0.0495(10) 0.0340(9) 0.0280(9) 0.0002(8) -0.0127(8) -0.0101(8)
O4 0.0450(10) 0.0369(9) 0.0234(9) 0.0008(7) -0.0058(8) -0.0136(8)
O5 0.0373(9) 0.0400(9) 0.0175(8) 0.0015(7) -0.0061(7) -0.0208(8)
O6 0.0362(9) 0.0406(10) 0.0275(9) 0.0062(8) -0.0138(7) -0.0127(8)
N1 0.0285(10) 0.0300(10) 0.0246(10) 0.0026(8) -0.0055(8) -0.0120(8)
N2 0.0289(10) 0.0340(11) 0.0263(11) 0.0027(9) -0.0071(8) -0.0122(9)
N3 0.0290(10) 0.0289(10) 0.0271(11) 0.0005(8) -0.0084(8) -0.0080(9)
C1 0.0292(12) 0.0322(13) 0.0269(13) -0.0002(10) -0.0025(10) -0.0124(10)
C2 0.0372(14) 0.0343(14) 0.0325(14) 0.0035(11) -0.0061(11) -0.0094(11)
C3 0.0436(15) 0.0253(13) 0.0458(17) 0.0002(12) -0.0039(13) -0.0103(12)
C4 0.0404(13) 0.0332(13) 0.0367(15) -0.0041(11) -0.0084(12) -0.0186(11)
C5 0.0307(12) 0.0400(14) 0.0270(13) -0.0005(11) -0.0061(10) -0.0102(11)
C6 0.0294(12) 0.0246(12) 0.0260(13) -0.0012(10) 0.0008(10) -0.0076(10)
C7 0.0224(11) 0.0350(13) 0.0183(11) -0.0014(10) -0.0018(9) -0.0081(10)
C8 0.0263(12) 0.0311(13) 0.0286(13) -0.0012(10) -0.0031(10) -0.0082(10)
C9 0.0247(11) 0.0315(12) 0.0215(12) 0.0029(10) -0.0018(10) -0.0058(10)
C10 0.0282(12) 0.0364(13) 0.0279(13) -0.0020(10) -0.0047(10) -0.0121(11)
C11 0.0345(13) 0.0286(13) 0.0344(14) -0.0047(11) 0.0006(11) -0.0082(11)
C12 0.0323(13) 0.0363(14) 0.0312(14) 0.0064(11) -0.0044(11) -0.0056(11)
C13 0.0347(13) 0.0391(14) 0.0282(14) 0.0017(11) -0.0069(11) -0.0069(11)
C14 0.0305(12) 0.0343(13) 0.0347(14) -0.0007(11) -0.0130(11) -0.0072(11)
C15 0.0492(15) 0.0417(15) 0.0335(15) 0.0060(12) -0.0183(12) -0.0133(13)
C16 0.0472(15) 0.0296(14) 0.0611(19) 0.0020(13) -0.0233(14) -0.0097(12)
C17 0.0507(16) 0.0428(15) 0.0453(17) -0.0141(13) -0.0139(14) -0.0124(14)
C18 0.0430(14) 0.0397(14) 0.0308(14) 0.0013(11) -0.0103(12) -0.0151(12)
C19 0.0258(12) 0.0369(14) 0.0344(14) -0.0013(11) -0.0081(10) -0.0091(11)
C20 0.0276(11) 0.0340(13) 0.0205(12) 0.0035(10) -0.0077(9) -0.0097(10)
C21 0.0334(13) 0.0316(13) 0.0326(14) 0.0013(11) -0.0102(11) -0.0104(11)
C22 0.0258(11) 0.0408(14) 0.0220(12) 0.0077(10) -0.0076(10) -0.0117(10)
C23 0.0346(13) 0.0340(13) 0.0335(14) -0.0004(11) -0.0095(11) -0.0088(11)
C24 0.0391(14) 0.0343(14) 0.0441(16) 0.0069(12) -0.0133(12) -0.0152(12)
C25 0.0406(14) 0.0471(16) 0.0350(15) 0.0125(12) -0.0120(12) -0.0186(13)
C26 0.0417(14) 0.0518(16) 0.0228(13) 0.0051(11) -0.0080(11) -0.0182(13)
C27 0.0251(11) 0.0415(14) 0.0194(12) 0.0006(10) -0.0021(9) -0.0168(10)
C28 0.0451(14) 0.0380(14) 0.0283(13) 0.0036(11) -0.0118(11) -0.0206(12)
C29 0.0486(15) 0.0405(14) 0.0338(15) -0.0057(12) -0.0058(12) -0.0242(12)
C30 0.0429(14) 0.0501(16) 0.0260(13) -0.0075(12) -0.0098(11) -0.0201(13)
C31 0.0338(13) 0.0537(16) 0.0243(13) 0.0022(11) -0.0091(11) -0.0165(12)
C32 0.0240(11) 0.0340(13) 0.0228(12) -0.0031(10) -0.0036(9) -0.0093(10)
C33 0.0249(12) 0.0404(14) 0.0229(12) 0.0018(11) -0.0049(10) -0.0066(11)
C34 0.0315(13) 0.0378(14) 0.0316(14) 0.0032(11) -0.0072(11) -0.0102(11)
C35 0.0238(11) 0.0336(13) 0.0313(14) 0.0057(11) -0.0065(10) -0.0078(10)
C36 0.0354(13) 0.0399(15) 0.0358(15) -0.0011(12) -0.0099(11) -0.0095(12)
C37 0.0434(15) 0.0376(15) 0.0492(18) 0.0019(13) -0.0093(13) -0.0121(13)
C38 0.0482(16) 0.0375(15) 0.0575(19) 0.0162(13) -0.0201(14) -0.0108(13)
C39 0.0448(15) 0.0490(17) 0.0451(17) 0.0131(13) -0.0201(13) -0.0149(13)

loop_
_atom_type_symbol
_atom_type_description
_atom_type_scat_dispersion_real
_atom_type_scat_dispersion_imag
_atom_type_scat_source
C C 0.0033 0.0016 'International Tables Vol C Tables 4.2.6.8 and 6.1.1.4'
H H 0.0000 0.0000 'International Tables Vol C Tables 4.2.6.8 and 6.1.1.4'
N N 0.0061 0.0033 'International Tables Vol C Tables 4.2.6.8 and 6.1.1.4'
O O 0.0106 0.0060 'International Tables Vol C Tables 4.2.6.8 and 6.1.1.4'
Pr Pr -0.2180 2.8214 'International Tables Vol C Tables 4.2.6.8 and 6.1.1.4'

loop_
_geom_angle_atom_site_label_1
_geom_angle_atom_site_label_2
_geom_angle_atom_site_label_3
_geom_angle
_geom_angle_site_symmetry_1
_geom_angle_site_symmetry_3
O1 Pr1 O3 132.72(6) . .
O1 Pr1 O5 92.13(6) . 2_556
O3 Pr1 O5 120.27(6) . 2_556
O1 Pr1 O5 145.41(6) . .
O3 Pr1 O5 81.56(6) . .
O5 Pr1 O5 68.20(6) 2_556 .
O1 Pr1 N1 70.55(6) . .
O3 Pr1 N1 83.38(6) . .
O5 Pr1 N1 77.22(6) 2_556 .
O5 Pr1 N1 127.52(6) . .
O1 Pr1 N2 88.62(6) . .
O3 Pr1 N2 68.95(6) . .
O5 Pr1 N2 164.62(6) 2_556 .
O5 Pr1 N2 103.20(6) . .
N1 Pr1 N2 117.35(6) . .
O1 Pr1 N3 86.23(6) . .
O3 Pr1 N3 123.12(6) . .
O5 Pr1 N3 90.81(6) 2_556 .
O5 Pr1 N3 66.74(6) . .
N1 Pr1 N3 153.17(6) . .
N2 Pr1 N3 73.90(6) . .
O1 Pr1 Pr1 121.43(4) . 2_556
O3 Pr1 Pr1 102.36(5) . 2_556
O5 Pr1 Pr1 34.27(4) 2_556 2_556
O5 Pr1 Pr1 33.94(4) . 2_556
N1 Pr1 Pr1 103.67(4) . 2_556
N2 Pr1 Pr1 135.90(4) . 2_556
N3 Pr1 Pr1 76.65(4) . 2_556
C1 O1 Pr1 146.76(16) . .
C7 O2 C8 105.01(19) . .
C14 O3 Pr1 141.77(16) . .
C20 O4 C21 104.91(19) . .
C27 O5 Pr1 131.67(14) . 2_556
C27 O5 Pr1 115.63(14) . .
Pr1 O5 Pr1 111.80(6) 2_556 .
C33 O6 C34 104.6(2) . .
C7 N1 C9 105.2(2) . .
C7 N1 Pr1 128.04(16) . .
C9 N1 Pr1 125.52(16) . .
C20 N2 C22 105.1(2) . .
C20 N2 Pr1 125.77(17) . .
C22 N2 Pr1 129.02(15) . .
C33 N3 C35 104.9(2) . .
C33 N3 Pr1 116.51(16) . .
C35 N3 Pr1 131.42(16) . .
O1 C1 C2 120.8(2) . .
O1 C1 C6 121.7(2) . .
C2 C1 C6 117.4(2) . .
C3 C2 C1 121.6(3) . .
C2 C3 C4 121.4(3) . .
C5 C4 C3 118.6(2) . .
C4 C5 C6 121.2(2) . .
C5 C6 C1 119.7(2) . .
C5 C6 C7 118.7(2) . .
C1 C6 C7 121.5(2) . .
N1 C7 O2 113.7(2) . .
N1 C7 C6 130.3(2) . .
O2 C7 C6 116.1(2) . .
C13 C8 C9 124.1(2) . .
C13 C8 O2 127.5(2) . .
C9 C8 O2 108.3(2) . .
C8 C9 C10 120.7(2) . .
C8 C9 N1 107.8(2) . .
C10 C9 N1 131.5(2) . .
C9 C10 C11 117.2(2) . .
C10 C11 C12 121.4(2) . .
C13 C12 C11 121.3(3) . .
C8 C13 C12 115.2(3) . .
O3 C14 C15 120.0(2) . .
O3 C14 C19 122.5(2) . .
C15 C14 C19 117.5(2) . .
C16 C15 C14 121.9(3) . .
C15 C16 C17 120.3(3) . .
C18 C17 C16 118.6(3) . .
C17 C18 C19 121.9(3) . .
C18 C19 C14 119.8(2) . .
C18 C19 C20 120.1(2) . .
C14 C19 C20 120.0(2) . .
N2 C20 O4 113.9(2) . .
N2 C20 C19 130.6(2) . .
O4 C20 C19 115.5(2) . .
C26 C21 O4 128.5(2) . .
C26 C21 C22 124.2(2) . .
O4 C21 C22 107.3(2) . .
C21 C22 N2 108.8(2) . .
C21 C22 C23 119.4(2) . .
N2 C22 C23 131.7(2) . .
C24 C23 C22 116.7(2) . .
C23 C24 C25 121.8(3) . .
C26 C25 C24 122.1(3) . .
C21 C26 C25 115.7(2) . .
O5 C27 C28 120.7(2) . .
O5 C27 C32 121.1(2) . .
C28 C27 C32 118.2(2) . .
C29 C28 C27 121.0(3) . .
C28 C29 C30 120.4(3) . .
C31 C30 C29 119.8(2) . .
C30 C31 C32 121.0(3) . .
C27 C32 C31 119.3(2) . .
C27 C32 C33 121.3(2) . .
C31 C32 C33 119.3(2) . .
N3 C33 O6 114.0(2) . .
N3 C33 C32 129.3(2) . .
O6 C33 C32 116.6(2) . .
O6 C34 C35 108.3(2) . .
O6 C34 C39 128.3(3) . .
C35 C34 C39 123.4(3) . .
C34 C35 C36 120.7(2) . .
C34 C35 N3 108.1(2) . .
C36 C35 N3 131.2(2) . .
C37 C36 C35 116.8(3) . .
C36 C37 C38 121.7(3) . .
C39 C38 C37 121.9(3) . .
C38 C39 C34 115.4(3) . .

loop_
_geom_bond_atom_site_label_1
_geom_bond_atom_site_label_2
_geom_bond_distance
_geom_bond_site_symmetry_2
Pr1 O1 2.2668(17) .
Pr1 O3 2.2670(17) .
Pr1 O5 2.4064(16) 2_556
Pr1 O5 2.4271(17) .
Pr1 N1 2.583(2) .
Pr1 N2 2.643(2) .
Pr1 N3 2.648(2) .
Pr1 Pr1 4.0024(4) 2_556
O1 C1 1.321(3) .
O2 C7 1.369(3) .
O2 C8 1.379(3) .
O3 C14 1.317(3) .
O4 C20 1.379(3) .
O4 C21 1.382(3) .
O5 C27 1.339(3) .
O5 Pr1 2.4065(16) 2_556
O6 C33 1.368(3) .
O6 C34 1.374(3) .
N1 C7 1.307(3) .
N1 C9 1.417(3) .
N2 C20 1.307(3) .
N2 C22 1.400(3) .
N3 C33 1.310(3) .
N3 C35 1.402(3) .
C1 C2 1.404(4) .
C1 C6 1.414(4) .
C2 C3 1.366(4) .
C3 C4 1.385(4) .
C4 C5 1.380(4) .
C5 C6 1.406(4) .
C6 C7 1.454(3) .
C8 C13 1.373(4) .
C8 C9 1.373(4) .
C9 C10 1.373(4) .
C10 C11 1.382(4) .
C11 C12 1.400(4) .
C12 C13 1.391(4) .
C14 C15 1.405(4) .
C14 C19 1.411(4) .
C15 C16 1.376(4) .
C16 C17 1.397(4) .
C17 C18 1.377(4) .
C18 C19 1.393(4) .
C19 C20 1.451(4) .
C21 C26 1.372(4) .
C21 C22 1.388(3) .
C22 C23 1.401(4) .
C23 C24 1.386(4) .
C24 C25 1.388(4) .
C25 C26 1.372(4) .
C27 C28 1.404(4) .
C27 C32 1.412(4) .
C28 C29 1.384(4) .
C29 C30 1.393(4) .
C30 C31 1.363(4) .
C31 C32 1.418(4) .
C32 C33 1.445(4) .
C34 C35 1.377(4) .
C34 C39 1.384(4) .
C35 C36 1.392(4) .
C36 C37 1.373(4) .
C37 C38 1.399(4) .
C38 C39 1.381(4) .
